data_7039531
loop_
_publ_author_name
'Arias Ugarte, Renzo'
'Devarajan, Deepa'
'Mushinski, Ryan M.'
'Hudnall, Todd W.'

_publ_section_title
;
 Antimony(v) cations for the selective catalytic transformation of
 aldehydes into symmetric ethers, \a,\b-unsaturated aldehydes, and
 1,3,5-trioxanes.
;
_journal_issue 27
_journal_name_full 'Dalton transactions (Cambridge, England : 2003)'
_journal_page_first 11150
_journal_page_last 11161
_journal_paper_doi 10.1039/c6dt02121b
_journal_volume 45
_journal_year 2016
_chemical_formula_moiety {1-(P(C6H5)2)-8-(Sb(C6H5)3)-C10H6}-SO3CF3
_chemical_formula_sum 'C41 H31 F3 O3 P S Sb'
_chemical_formula_weight 813.44
_chemical_name_common 1-diphenylphosphino-8-triphenylstibonium-naphthalene-triflate
_chemical_name_systematic 1-diphenylphosphino-8-triphenylstibonium-naphthalene-triflate
_space_group_crystal_system monoclinic
_space_group_IT_number 14
_space_group_name_Hall '-P 2yn'
_space_group_name_H-M_alt 'P 1 21/n 1'
_symmetry_space_group_name_Hall '-P 2yn'
_symmetry_space_group_name_H-M 'P 1 21/n 1'
_atom_sites_solution_hydrogens difmap
_audit_creation_method SHELXL-2014/7
_audit_update_record
;
2016-02-12 deposited with the CCDC.
2016-06-14 downloaded from the CCDC.
;
_cell_angle_alpha 90
_cell_angle_beta 96.496(7)
_cell_angle_gamma 90
_cell_formula_units_Z 4
_cell_length_a 9.8944(12)
_cell_length_b 21.026(3)
_cell_length_c 17.789(2)
_cell_measurement_reflns_used 20884
_cell_measurement_temperature 150(2)
_cell_measurement_theta_max 27.6
_cell_measurement_theta_min 3.0
_cell_volume 3677.1(8)
_computing_cell_refinement 'CrystalClear (Rigaku Inc., 2008)'
_computing_data_collection 'CrystalClear (Rigaku Inc., 2008)'
_computing_data_reduction 'CrystalClear (Rigaku Inc., 2008)'
_computing_structure_refinement 'SHELXL-2014/7 (Sheldrick, 2014)'
_diffrn_ambient_temperature 150(2)
_diffrn_measured_fraction_theta_full 0.998
_diffrn_measured_fraction_theta_max 0.998
_diffrn_measurement_device_type 'CCD area detector'
_diffrn_measurement_method 'phi and omega scans'
_diffrn_radiation_type MoK\a
_diffrn_radiation_wavelength 0.71075
_diffrn_reflns_av_R_equivalents 0.0590
_diffrn_reflns_av_unetI/netI 0.0429
_diffrn_reflns_Laue_measured_fraction_full 0.998
_diffrn_reflns_Laue_measured_fraction_max 0.998
_diffrn_reflns_limit_h_max 11
_diffrn_reflns_limit_h_min -11
_diffrn_reflns_limit_k_max 25
_diffrn_reflns_limit_k_min -25
_diffrn_reflns_limit_l_max 21
_diffrn_reflns_limit_l_min -21
_diffrn_reflns_number 30243
_diffrn_reflns_point_group_measured_fraction_full 0.998
_diffrn_reflns_point_group_measured_fraction_max 0.998
_diffrn_reflns_theta_full 24.997
_diffrn_reflns_theta_max 24.997
_diffrn_reflns_theta_min 3.011
_exptl_absorpt_coefficient_mu 0.903
_exptl_absorpt_correction_type none
_exptl_crystal_colour colorless
_exptl_crystal_density_diffrn 1.469
_exptl_crystal_description block
_exptl_crystal_F_000 1640
_exptl_crystal_size_max 0.2
_exptl_crystal_size_mid 0.2
_exptl_crystal_size_min 0.2
_refine_diff_density_max 1.081
_refine_diff_density_min -0.395
_refine_diff_density_rms 0.070
_refine_ls_extinction_method none
_refine_ls_goodness_of_fit_ref 1.007
_refine_ls_hydrogen_treatment refall
_refine_ls_matrix_type full
_refine_ls_number_parameters 575
_refine_ls_number_reflns 6463
_refine_ls_number_restraints 0
_refine_ls_restrained_S_all 1.007
_refine_ls_R_factor_all 0.0611
_refine_ls_R_factor_gt 0.0421
_refine_ls_shift/su_max 0.001
_refine_ls_shift/su_mean 0.000
_refine_ls_structure_factor_coef Fsqd
_refine_ls_weighting_details 'w=1/[\s^2^(Fo^2^)+(0.0489P)^2^+4.5843P] where P=(Fo^2^+2Fc^2^)/3'
_refine_ls_weighting_scheme calc
_refine_ls_wR_factor_gt 0.0947
_refine_ls_wR_factor_ref 0.1059
_reflns_Friedel_coverage 0.000
_reflns_number_gt 5001
_reflns_number_total 6463
_reflns_threshold_expression 'I > 2\s(I)'
_cod_data_source_file c6dt02121b2.cif
_cod_data_source_block 2OTf
_cod_depositor_comments 'Adding full bibliography for 7039531.cif.'
_cod_database_code 7039531
_shelx_shelxl_version_number 2014/7
_shelx_space_group_comment
;
The symmetry employed for this shelxl refinement is uniquely defined
by the following loop, which should always be used as a source of
symmetry information in preference to the above space-group names.
They are only intended as comments.
;
_exptl_absorpt_special_details none

loop_
_space_group_symop_operation_xyz
'x, y, z'
'-x+1/2, y+1/2, -z+1/2'
'-x, -y, -z'
'x-1/2, -y-1/2, z-1/2'

loop_
_atom_site_label
_atom_site_type_symbol
_atom_site_fract_x
_atom_site_fract_y
_atom_site_fract_z
_atom_site_U_iso_or_equiv
_atom_site_adp_type
_atom_site_occupancy
_atom_site_site_symmetry_order
_atom_site_calc_flag
Sb1 Sb 0.48694(3) 0.11075(2) 0.32558(2) 0.03943(11) Uani 1 1 d
C1 C 0.3837(4) 0.15472(19) 0.1575(2) 0.0401(10) Uani 1 1 d
P1 P 0.56182(11) 0.05385(5) 0.18678(6) 0.0388(3) Uani 1 1 d
C2 C 0.3022(5) 0.1953(2) 0.1060(3) 0.0528(12) Uani 1 1 d
C3 C 0.3616(4) 0.1570(2) 0.2347(2) 0.0408(10) Uani 1 1 d
C4 C 0.2575(5) 0.1923(3) 0.2569(3) 0.0633(15) Uani 1 1 d
C6 C 0.1970(6) 0.2306(3) 0.1325(4) 0.0715(17) Uani 1 1 d
C7 C 0.3245(6) 0.1964(3) 0.0295(3) 0.0703(16) Uani 1 1 d
C8 C 0.4213(7) 0.1612(3) 0.0029(3) 0.0796(18) Uani 1 1 d
C9 C 0.4801(4) 0.1151(2) 0.1266(2) 0.0425(10) Uani 1 1 d
C11 C 0.4661(4) -0.0186(2) 0.1602(2) 0.0441(10) Uani 1 1 d
C12 C 0.3562(5) -0.0201(3) 0.1049(3) 0.0561(13) Uani 1 1 d
C13 C 0.2827(6) -0.0762(4) 0.0925(4) 0.0768(19) Uani 1 1 d
C14 C 0.3204(7) -0.1293(3) 0.1345(5) 0.087(2) Uani 1 1 d
C15 C 0.4316(7) -0.1280(3) 0.1879(4) 0.0817(18) Uani 1 1 d
C16 C 0.5021(6) -0.0729(3) 0.2005(4) 0.0627(14) Uani 1 1 d
C17 C 0.3810(5) 0.0254(2) 0.3427(2) 0.0484(11) Uani 1 1 d
C18 C 0.4313(6) -0.0188(3) 0.3962(3) 0.0724(17) Uani 1 1 d
C19 C 0.3585(8) -0.0739(4) 0.4058(4) 0.092(2) Uani 1 1 d
C20 C 0.2379(7) -0.0844(4) 0.3624(4) 0.093(2) Uani 1 1 d
C21 C 0.1886(7) -0.0416(3) 0.3090(4) 0.0782(18) Uani 1 1 d
C22 C 0.2588(5) 0.0135(3) 0.2989(3) 0.0590(13) Uani 1 1 d
C23 C 0.4270(4) 0.1674(3) 0.4168(2) 0.0520(12) Uani 1 1 d
C24 C 0.3497(6) 0.1394(4) 0.4679(3) 0.0791(18) Uani 1 1 d
C25 C 0.3091(9) 0.1766(5) 0.5268(4) 0.108(3) Uani 1 1 d
C26 C 0.3435(7) 0.2393(5) 0.5340(4) 0.091(2) Uani 1 1 d
C27 C 0.4204(7) 0.2660(3) 0.4844(3) 0.0729(17) Uani 1 1 d
C28 C 0.4620(6) 0.2302(3) 0.4259(3) 0.0599(14) Uani 1 1 d
C29 C 0.6941(4) 0.0939(2) 0.3687(2) 0.0435(10) Uani 1 1 d
C30 C 0.7513(5) 0.0353(3) 0.3580(3) 0.0630(14) Uani 1 1 d
C31 C 0.8831(6) 0.0220(3) 0.3899(4) 0.0826(19) Uani 1 1 d
C32 C 0.9552(7) 0.0679(4) 0.4308(4) 0.092(2) Uani 1 1 d
C33 C 0.9004(7) 0.1256(4) 0.4411(4) 0.084(2) Uani 1 1 d
C34 C 0.7667(5) 0.1391(3) 0.4113(3) 0.0603(13) Uani 1 1 d
C35 C 0.7290(4) 0.0437(2) 0.1549(2) 0.0442(10) Uani 1 1 d
C36 C 0.8183(6) 0.0935(3) 0.1656(3) 0.0655(15) Uani 1 1 d
C37 C 0.7696(6) -0.0117(3) 0.1225(4) 0.0695(16) Uani 1 1 d
O38 O 0.6366(3) 0.21094(16) 0.2708(2) 0.0640(9) Uani 1 1 d
O39 O 0.7515(4) 0.2964(2) 0.34133(19) 0.0848(12) Uani 1 1 d
O40 O 0.8268(4) 0.2637(2) 0.2233(2) 0.0848(12) Uani 1 1 d
C41 C 0.6029(6) 0.3227(3) 0.2196(4) 0.0746(16) Uani 1 1 d
F42 F 0.5578(4) 0.3029(2) 0.1514(2) 0.1053(12) Uani 1 1 d
F43 F 0.4936(4) 0.3318(2) 0.2559(3) 0.1299(17) Uani 1 1 d
C44 C 0.4991(6) 0.1194(3) 0.0514(3) 0.0628(15) Uani 1 1 d
F45 F 0.6579(5) 0.37916(18) 0.2118(3) 0.1266(16) Uani 1 1 d
S46 S 0.71912(12) 0.26720(6) 0.26938(6) 0.0516(3) Uani 1 1 d
C47 C 0.8984(7) -0.0163(4) 0.1012(5) 0.098(2) Uani 1 1 d
C48 C 0.9855(7) 0.0340(4) 0.1105(5) 0.096(2) Uani 1 1 d
C49 C 0.9478(6) 0.0888(4) 0.1432(4) 0.0828(18) Uani 1 1 d
H50 H 0.109(5) 0.251(3) 0.219(3) 0.073(17) Uiso 1 1 d
H51 H 0.152(5) 0.257(3) 0.100(3) 0.073(17) Uiso 1 1 d
H52 H 0.262(5) 0.224(3) -0.001(3) 0.079(17) Uiso 1 1 d
H53 H 0.557(5) 0.099(2) 0.036(3) 0.051(15) Uiso 1 1 d
H54 H 0.244(4) 0.1868(18) 0.302(2) 0.029(11) Uiso 1 1 d
H55 H 0.325(6) 0.264(3) 0.571(4) 0.09(2) Uiso 1 1 d
H56 H 0.495(4) 0.246(2) 0.389(3) 0.044(13) Uiso 1 1 d
H57 H 0.709(5) -0.001(2) 0.329(3) 0.063(15) Uiso 1 1 d
H58 H 0.918(6) -0.022(3) 0.386(3) 0.09(2) Uiso 1 1 d
H59 H 0.709(5) -0.040(2) 0.113(3) 0.052(15) Uiso 1 1 d
H60 H 0.799(5) 0.127(2) 0.192(3) 0.053(14) Uiso 1 1 d
H61 H 0.729(6) 0.181(3) 0.419(3) 0.10(2) Uiso 1 1 d
H62 H 0.221(4) 0.045(2) 0.261(2) 0.044(12) Uiso 1 1 d
H63 H 0.514(4) -0.015(2) 0.423(2) 0.045(12) Uiso 1 1 d
H64 H 0.287(5) -0.165(3) 0.125(3) 0.067(16) Uiso 1 1 d
H65 H 0.443(6) 0.161(3) -0.048(4) 0.10(2) Uiso 1 1 d
H66 H 0.329(7) 0.096(3) 0.468(4) 0.10(2) Uiso 1 1 d
H67 H 0.221(5) -0.072(2) 0.062(3) 0.056(17) Uiso 1 1 d
H68 H 0.335(5) 0.016(3) 0.076(3) 0.071(17) Uiso 1 1 d
H69 H 0.459(7) -0.166(4) 0.214(4) 0.12(3) Uiso 1 1 d
H70 H 0.560(6) -0.075(3) 0.240(3) 0.075(19) Uiso 1 1 d
H71 H 0.189(6) -0.123(3) 0.367(3) 0.078(17) Uiso 1 1 d
H72 H 1.036(7) 0.056(3) 0.452(4) 0.10(2) Uiso 1 1 d
H73 H 0.935(7) 0.155(4) 0.463(4) 0.11(3) Uiso 1 1 d
H74 H 0.920(6) -0.056(3) 0.077(4) 0.11(2) Uiso 1 1 d
H75 H 1.016(7) 0.129(3) 0.150(4) 0.12(2) Uiso 1 1 d
H76 H 1.072(7) 0.033(3) 0.098(4) 0.11(2) Uiso 1 1 d
H77 H 0.447(6) 0.308(3) 0.488(3) 0.09(2) Uiso 1 1 d
H78 H 0.262(6) 0.163(3) 0.552(3) 0.071(19) Uiso 1 1 d
H79 H 0.113(6) -0.047(3) 0.284(3) 0.08(2) Uiso 1 1 d
H80 H 0.393(7) -0.104(3) 0.432(4) 0.10(2) Uiso 1 1 d
C5 C 0.1721(6) 0.2275(3) 0.2060(4) 0.081(2) Uani 1 1 d

loop_
_atom_site_aniso_label
_atom_site_aniso_U_11
_atom_site_aniso_U_22
_atom_site_aniso_U_33
_atom_site_aniso_U_23
_atom_site_aniso_U_13
_atom_site_aniso_U_12
Sb1 0.03624(16) 0.04979(19) 0.03181(16) -0.00393(13) 0.00191(11) 0.00097(13)
C1 0.040(2) 0.035(2) 0.042(2) 0.0013(18) -0.0085(19) -0.0025(18)
P1 0.0408(6) 0.0415(6) 0.0342(5) 0.0011(4) 0.0049(5) 0.0076(5)
C2 0.053(3) 0.041(3) 0.059(3) 0.001(2) -0.018(2) 0.004(2)
C3 0.034(2) 0.042(2) 0.044(2) -0.0097(19) -0.0063(19) 0.0042(18)
C4 0.053(3) 0.079(4) 0.055(3) -0.027(3) -0.010(3) 0.018(3)
C6 0.077(4) 0.044(3) 0.083(4) -0.014(3) -0.037(3) 0.023(3)
C7 0.077(4) 0.069(4) 0.059(3) 0.023(3) -0.017(3) 0.006(3)
C8 0.091(4) 0.103(5) 0.043(3) 0.027(3) 0.002(3) 0.010(4)
C9 0.045(2) 0.043(2) 0.039(2) 0.0023(19) -0.0002(19) 0.003(2)
C11 0.041(2) 0.049(3) 0.044(2) -0.005(2) 0.012(2) 0.003(2)
C12 0.041(3) 0.069(4) 0.058(3) -0.009(3) 0.006(2) 0.006(2)
C13 0.049(3) 0.087(5) 0.093(5) -0.020(4) -0.001(3) -0.007(3)
C14 0.080(5) 0.053(4) 0.132(6) -0.015(4) 0.022(4) -0.025(3)
C15 0.083(5) 0.057(4) 0.105(5) 0.012(3) 0.007(4) -0.009(3)
C16 0.066(4) 0.056(3) 0.065(3) 0.008(3) 0.004(3) 0.000(3)
C17 0.048(3) 0.057(3) 0.041(2) -0.003(2) 0.012(2) -0.010(2)
C18 0.073(4) 0.090(4) 0.050(3) 0.015(3) -0.008(3) -0.025(3)
C19 0.101(5) 0.089(5) 0.084(5) 0.038(4) -0.006(4) -0.029(4)
C20 0.087(5) 0.094(5) 0.098(5) 0.009(4) 0.013(4) -0.049(4)
C21 0.057(4) 0.086(5) 0.090(5) 0.005(4) 0.000(3) -0.024(3)
C22 0.049(3) 0.062(3) 0.065(3) 0.002(3) 0.004(3) -0.008(3)
C23 0.041(2) 0.077(4) 0.039(2) -0.012(2) 0.008(2) 0.006(2)
C24 0.081(4) 0.102(5) 0.059(3) -0.020(3) 0.033(3) -0.011(4)
C25 0.103(6) 0.166(9) 0.065(4) -0.027(5) 0.051(4) -0.016(5)
C26 0.081(4) 0.132(7) 0.061(4) -0.046(4) 0.012(3) 0.016(4)
C27 0.079(4) 0.081(5) 0.057(3) -0.020(3) -0.001(3) 0.017(3)
C28 0.065(3) 0.073(4) 0.042(3) -0.010(3) 0.009(3) 0.017(3)
C29 0.039(2) 0.053(3) 0.036(2) 0.0028(19) -0.0045(19) 0.0015(19)
C30 0.060(3) 0.065(4) 0.060(3) -0.002(3) -0.009(3) 0.012(3)
C31 0.070(4) 0.081(5) 0.091(5) -0.003(4) -0.014(3) 0.030(4)
C32 0.055(4) 0.096(5) 0.117(6) 0.000(4) -0.027(4) 0.020(4)
C33 0.069(4) 0.083(5) 0.093(5) -0.001(4) -0.029(4) -0.013(4)
C34 0.054(3) 0.057(3) 0.065(3) -0.006(3) -0.013(3) 0.001(3)
C35 0.036(2) 0.050(3) 0.046(2) 0.000(2) 0.0022(19) 0.004(2)
C36 0.058(3) 0.063(4) 0.077(4) -0.007(3) 0.014(3) -0.005(3)
C37 0.051(3) 0.069(4) 0.092(4) -0.020(3) 0.024(3) 0.002(3)
O38 0.062(2) 0.052(2) 0.074(2) 0.0055(17) -0.0098(18) -0.0085(16)
O39 0.110(3) 0.092(3) 0.049(2) -0.013(2) -0.005(2) -0.025(2)
O40 0.056(2) 0.120(3) 0.081(3) -0.007(2) 0.021(2) 0.004(2)
C41 0.076(4) 0.067(4) 0.083(4) 0.014(3) 0.018(3) 0.001(3)
F42 0.098(3) 0.132(3) 0.078(2) 0.027(2) -0.026(2) -0.008(2)
F43 0.107(3) 0.129(3) 0.164(4) 0.048(3) 0.057(3) 0.063(3)
C44 0.065(3) 0.087(4) 0.038(3) 0.009(3) 0.011(3) 0.018(3)
F45 0.145(4) 0.064(2) 0.167(4) 0.037(2) 0.001(3) -0.008(2)
S46 0.0515(7) 0.0554(7) 0.0464(6) -0.0028(5) -0.0006(5) -0.0033(6)
C47 0.072(4) 0.090(5) 0.140(7) -0.020(5) 0.047(4) 0.017(4)
C48 0.049(4) 0.122(7) 0.119(6) 0.001(5) 0.024(4) 0.010(4)
C49 0.061(4) 0.089(5) 0.100(5) -0.001(4) 0.012(3) -0.021(3)
C5 0.055(3) 0.080(4) 0.100(5) -0.044(4) -0.025(3) 0.036(3)

loop_
_atom_type_symbol
_atom_type_description
_atom_type_scat_dispersion_real
_atom_type_scat_dispersion_imag
_atom_type_scat_source
C C 0.0033 0.0016 'International Tables Vol C Tables 4.2.6.8 and 6.1.1.4'
H H 0.0000 0.0000 'International Tables Vol C Tables 4.2.6.8 and 6.1.1.4'
F F 0.0171 0.0103 'International Tables Vol C Tables 4.2.6.8 and 6.1.1.4'
O O 0.0106 0.0060 'International Tables Vol C Tables 4.2.6.8 and 6.1.1.4'
P P 0.1023 0.0942 'International Tables Vol C Tables 4.2.6.8 and 6.1.1.4'
Sb Sb -0.5866 1.5461 'International Tables Vol C Tables 4.2.6.8 and 6.1.1.4'
S S 0.1246 0.1234 'International Tables Vol C Tables 4.2.6.8 and 6.1.1.4'

loop_
_geom_angle_atom_site_label_1
_geom_angle_atom_site_label_2
_geom_angle_atom_site_label_3
_geom_angle
C17 Sb1 C29 106.18(18)
C17 Sb1 C23 100.22(18)
C29 Sb1 C23 98.99(16)
C17 Sb1 C3 103.78(17)
C29 Sb1 C3 142.38(16)
C23 Sb1 C3 97.53(16)
C17 Sb1 P1 87.23(12)
C29 Sb1 P1 84.88(12)
C23 Sb1 P1 170.18(14)
C3 Sb1 P1 74.32(11)
C3 C1 C9 125.4(4)
C3 C1 C2 117.5(4)
C9 C1 C2 117.1(4)
C9 P1 C35 105.1(2)
C9 P1 C11 104.9(2)
C35 P1 C11 106.5(2)
C9 P1 Sb1 93.99(14)
C35 P1 Sb1 129.74(14)
C11 P1 Sb1 112.81(13)
C6 C2 C7 121.4(5)
C6 C2 C1 119.0(5)
C7 C2 C1 119.4(5)
C4 C3 C1 120.3(4)
C4 C3 Sb1 114.7(4)
C1 C3 Sb1 125.0(3)
C3 C4 C5 121.8(6)
C5 C6 C2 121.4(5)
C8 C7 C2 122.1(5)
C7 C8 C44 119.7(5)
C44 C9 C1 120.6(4)
C44 C9 P1 121.5(4)
C1 C9 P1 117.6(3)
C16 C11 C12 119.4(5)
C16 C11 P1 117.4(4)
C12 C11 P1 123.1(4)
C11 C12 C13 119.1(6)
C14 C13 C12 120.0(6)
C15 C14 C13 120.5(6)
C16 C15 C14 119.3(7)
C15 C16 C11 121.6(6)
C18 C17 C22 119.3(5)
C18 C17 Sb1 121.5(4)
C22 C17 Sb1 119.1(4)
C17 C18 C19 119.8(6)
C20 C19 C18 119.9(7)
C21 C20 C19 120.7(6)
C20 C21 C22 120.2(6)
C21 C22 C17 120.1(6)
C28 C23 C24 118.9(5)
C28 C23 Sb1 122.4(4)
C24 C23 Sb1 118.7(4)
C23 C24 C25 118.7(7)
C26 C25 C24 121.3(7)
C27 C26 C25 119.6(6)
C26 C27 C28 120.1(7)
C23 C28 C27 121.4(6)
C34 C29 C30 120.0(4)
C34 C29 Sb1 120.5(3)
C30 C29 Sb1 119.4(3)
C29 C30 C31 120.4(6)
C32 C31 C30 119.0(6)
C33 C32 C31 121.1(6)
C32 C33 C34 120.6(6)
C29 C34 C33 119.0(6)
C36 C35 C37 119.4(5)
C36 C35 P1 117.4(4)
C37 C35 P1 123.1(4)
C35 C36 C49 120.5(6)
C47 C37 C35 119.8(6)
F42 C41 F45 106.8(5)
F42 C41 F43 106.4(5)
F45 C41 F43 106.8(5)
F42 C41 S46 112.4(4)
F45 C41 S46 112.8(5)
F43 C41 S46 111.2(4)
C9 C44 C8 121.0(5)
O40 S46 O39 115.8(3)
O40 S46 O38 115.6(2)
O39 S46 O38 114.2(2)
O40 S46 C41 103.3(3)
O39 S46 C41 103.2(3)
O38 S46 C41 102.1(2)
C48 C47 C37 120.4(7)
C47 C48 C49 120.6(6)
C48 C49 C36 119.3(6)
C6 C5 C4 119.5(5)

loop_
_geom_bond_atom_site_label_1
_geom_bond_atom_site_label_2
_geom_bond_distance
Sb1 C17 2.117(4)
Sb1 C29 2.135(4)
Sb1 C23 2.150(4)
Sb1 C3 2.155(4)
Sb1 P1 2.9138(11)
C1 C3 1.416(6)
C1 C9 1.423(6)
C1 C2 1.432(6)
P1 C9 1.806(4)
P1 C35 1.821(4)
P1 C11 1.828(5)
C2 C6 1.402(7)
C2 C7 1.403(7)
C3 C4 1.364(6)
C4 C5 1.382(8)
C6 C5 1.358(9)
C7 C8 1.340(9)
C8 C44 1.399(8)
C9 C44 1.376(6)
C11 C16 1.373(7)
C11 C12 1.382(7)
C12 C13 1.391(8)
C13 C14 1.372(10)
C14 C15 1.370(10)
C15 C16 1.358(8)
C17 C18 1.382(7)
C17 C22 1.385(7)
C18 C19 1.386(8)
C19 C20 1.365(9)
C20 C21 1.360(9)
C21 C22 1.373(8)
C23 C28 1.369(7)
C23 C24 1.384(7)
C24 C25 1.401(9)
C25 C26 1.365(11)
C26 C27 1.351(10)
C27 C28 1.385(7)
C29 C34 1.368(7)
C29 C30 1.377(7)
C30 C31 1.391(7)
C31 C32 1.362(9)
C32 C33 1.350(10)
C33 C34 1.397(8)
C35 C36 1.370(7)
C35 C37 1.379(7)
C36 C49 1.388(8)
C37 C47 1.374(8)
O38 S46 1.439(3)
O39 S46 1.423(4)
O40 S46 1.418(4)
C41 F42 1.313(7)
C41 F45 1.319(7)
C41 F43 1.335(7)
C41 S46 1.800(6)
C47 C48 1.363(10)
C48 C49 1.363(10)
